data_7122926
loop_
_publ_author_name
'Lestari, Monica'
'Lusi, Matteo'

_publ_section_title
;
 A mixed molecular salt of lithium and sodium breaks the Hume-Rothery
 rules for solid solutions
;
_journal_name_full 'Chemical Communications'
_journal_paper_doi 10.1039/C8CC09850F
_journal_year 2019
_chemical_formula_sum 'C5 H5 Li0.68 N2 Na0.32 O5'
_chemical_formula_weight 185.27
_space_group_crystal_system monoclinic
_space_group_IT_number 14
_space_group_name_Hall '-P 2yn'
_space_group_name_H-M_alt 'P 1 21/n 1'
_symmetry_space_group_name_Hall '-P 2yn'
_symmetry_space_group_name_H-M 'P 1 21/n 1'
_atom_sites_solution_hydrogens mixed
_audit_creation_method SHELXL-2014/7
_audit_update_record
;
2019-01-18 deposited with the CCDC.
2019-01-24 downloaded from the CCDC.
;
_cell_angle_alpha 90
_cell_angle_beta 91.693(4)
_cell_angle_gamma 90
_cell_formula_units_Z 4
_cell_length_a 3.5356(2)
_cell_length_b 18.1159(12)
_cell_length_c 10.4169(7)
_cell_measurement_reflns_used 3218
_cell_measurement_temperature 291(2)
_cell_measurement_theta_max 40
_cell_measurement_theta_min 4
_cell_volume 666.92(7)
_computing_structure_refinement 'SHELXL-2014/7 (Sheldrick, 2014)'
_diffrn_ambient_temperature 291(2)
_diffrn_measured_fraction_theta_full 0.997
_diffrn_measured_fraction_theta_max 0.997
_diffrn_measurement_device_type 'Bruker D8 Quest'
_diffrn_radiation_type CuK\a
_diffrn_radiation_wavelength 1.54178
_diffrn_reflns_av_R_equivalents 0.0591
_diffrn_reflns_av_unetI/netI 0.0371
_diffrn_reflns_Laue_measured_fraction_full 0.997
_diffrn_reflns_Laue_measured_fraction_max 0.997
_diffrn_reflns_limit_h_max 4
_diffrn_reflns_limit_h_min -4
_diffrn_reflns_limit_k_max 21
_diffrn_reflns_limit_k_min -21
_diffrn_reflns_limit_l_max 12
_diffrn_reflns_limit_l_min -12
_diffrn_reflns_number 7005
_diffrn_reflns_point_group_measured_fraction_full 0.997
_diffrn_reflns_point_group_measured_fraction_max 0.997
_diffrn_reflns_theta_full 66.558
_diffrn_reflns_theta_max 66.558
_diffrn_reflns_theta_min 4.882
_exptl_absorpt_coefficient_mu 1.615
_exptl_absorpt_correction_T_max 0.7528
_exptl_absorpt_correction_T_min 0.5986
_exptl_absorpt_correction_type multi-scan
_exptl_absorpt_process_details SADABS
_exptl_crystal_colour colourless
_exptl_crystal_density_diffrn 1.845
_exptl_crystal_description needle
_exptl_crystal_F_000 378
_exptl_crystal_size_max 0.3
_exptl_crystal_size_mid 0.2
_exptl_crystal_size_min 0.1
_refine_diff_density_max 0.403
_refine_diff_density_min -0.512
_refine_diff_density_rms 0.091
_refine_ls_extinction_coef 0.0034(9)
_refine_ls_extinction_expression Fc^*^=kFc[1+0.001xFc^2^\l^3^/sin(2\q)]^-1/4^
_refine_ls_extinction_method 'SHELXL-2014/7 (Sheldrick 2014'
_refine_ls_goodness_of_fit_ref 1.173
_refine_ls_hydrogen_treatment mixed
_refine_ls_matrix_type full
_refine_ls_number_parameters 138
_refine_ls_number_reflns 1171
_refine_ls_number_restraints 4
_refine_ls_restrained_S_all 1.171
_refine_ls_R_factor_all 0.1129
_refine_ls_R_factor_gt 0.0987
_refine_ls_shift/su_max 0.000
_refine_ls_shift/su_mean 0.000
_refine_ls_structure_factor_coef Fsqd
_refine_ls_weighting_details 'w=1/[\s^2^(Fo^2^)+4.7217P] where P=(Fo^2^+2Fc^2^)/3'
_refine_ls_weighting_scheme calc
_refine_ls_wR_factor_gt 0.2012
_refine_ls_wR_factor_ref 0.2083
_reflns_Friedel_coverage 0.000
_reflns_number_gt 964
_reflns_number_total 1171
_reflns_threshold_expression 'I > 2\s(I)'
_cod_data_source_file c8cc09850f2.cif
_cod_data_source_block LiNaIOR1
_cod_database_code 7122926
_shelx_shelxl_version_number 2014/7
_shelx_space_group_comment
;
The symmetry employed for this shelxl refinement is uniquely defined
by the following loop, which should always be used as a source of
symmetry information in preference to the above space-group names.
They are only intended as comments.
;

loop_
_space_group_symop_operation_xyz
'x, y, z'
'-x+1/2, y+1/2, -z+1/2'
'-x, -y, -z'
'x-1/2, -y-1/2, z-1/2'

loop_
_atom_site_label
_atom_site_type_symbol
_atom_site_fract_x
_atom_site_fract_y
_atom_site_fract_z
_atom_site_U_iso_or_equiv
_atom_site_adp_type
_atom_site_occupancy
_atom_site_site_symmetry_order
_atom_site_calc_flag
_atom_site_refinement_flags_posn
_atom_site_refinement_flags_adp
_atom_site_refinement_flags_occupancy
_atom_site_disorder_assembly
_atom_site_disorder_group
N1 N 0.0684(15) 0.7113(3) 0.5652(5) 0.0398(13) Uani 1 1 d . . . . .
H1 H -0.0201 0.7535 0.5415 0.048 Uiso 1 1 calc R U . . .
Li1 Li 0.663(3) 0.4690(4) 0.8662(7) 0.091(4) Uani 0.676(15) 1 d . . P A 1
C2 C 0.1641(19) 0.6615(3) 0.4732(6) 0.0391(15) Uani 1 1 d . . . . .
N3 N 0.3039(15) 0.5957(3) 0.5206(5) 0.0393(13) Uani 1 1 d . . . . .
H3 H 0.3663 0.5633 0.4647 0.047 Uiso 1 1 calc R U . . .
C4 C 0.3553(17) 0.5760(3) 0.6490(6) 0.0352(14) Uani 1 1 d . . . . .
C5 C 0.2430(16) 0.6319(3) 0.7391(6) 0.0320(13) Uani 1 1 d . . . . .
C6 C 0.1084(19) 0.6964(3) 0.6933(6) 0.0383(15) Uani 1 1 d . . . . .
H6 H 0.0392 0.7325 0.7516 0.046 Uiso 1 1 calc R U . . .
O7 O 0.1326(15) 0.6745(3) 0.3591(4) 0.0527(14) Uani 1 1 d . . . . .
O8 O 0.4877(13) 0.5141(2) 0.6723(4) 0.0405(12) Uani 1 1 d . . . . .
C9 C 0.270(2) 0.6222(4) 0.8826(6) 0.0424(16) Uani 1 1 d . . . . .
O10 O 0.395(2) 0.5623(3) 0.9267(5) 0.077(2) Uani 1 1 d . . . . .
O11 O 0.1586(14) 0.6752(2) 0.9496(4) 0.0432(12) Uani 1 1 d . . . . .
O12 O 0.028(4) 0.4133(7) 0.8444(9) 0.034(4) Uani 0.59(5) 1 d D . P A 2
O12B O 0.223(15) 0.386(2) 0.8480(19) 0.081(13) Uani 0.41(5) 1 d D . P A 1
Na1 Na 0.663(3) 0.4690(4) 0.8662(7) 0.091(4) Uani 0.324(15) 1 d . . P A 2
H2 H 0.021(15) 0.372(3) 0.907(5) 0.05(2) Uiso 1 1 d D . . . .
H5 H 0.05(2) 0.380(5) 0.770(6) 0.16(5) Uiso 1 1 d D . . . .

loop_
_atom_site_aniso_label
_atom_site_aniso_U_11
_atom_site_aniso_U_22
_atom_site_aniso_U_33
_atom_site_aniso_U_23
_atom_site_aniso_U_13
_atom_site_aniso_U_12
N1 0.048(3) 0.034(3) 0.037(3) -0.001(2) 0.002(2) 0.000(2)
Li1 0.178(10) 0.047(4) 0.048(4) -0.002(3) -0.017(5) 0.023(5)
C2 0.044(4) 0.035(3) 0.038(4) -0.001(3) -0.003(3) 0.000(3)
N3 0.050(3) 0.035(3) 0.033(3) -0.005(2) 0.001(2) 0.002(2)
C4 0.030(3) 0.039(3) 0.037(3) 0.000(3) 0.006(3) -0.003(3)
C5 0.026(3) 0.031(3) 0.039(3) -0.006(2) 0.004(2) -0.005(2)
C6 0.047(4) 0.036(3) 0.033(3) -0.002(3) 0.009(3) -0.006(3)
O7 0.075(4) 0.048(3) 0.034(3) 0.002(2) -0.005(2) 0.000(3)
O8 0.045(3) 0.035(2) 0.041(3) -0.0028(19) 0.003(2) 0.011(2)
C9 0.050(4) 0.038(4) 0.040(4) 0.000(3) 0.007(3) -0.004(3)
O10 0.150(6) 0.037(3) 0.044(3) 0.008(2) 0.022(3) 0.026(3)
O11 0.056(3) 0.033(2) 0.041(3) -0.0058(19) 0.013(2) 0.001(2)
O12 0.030(7) 0.042(6) 0.031(4) 0.000(3) 0.003(3) -0.009(4)
O12B 0.10(3) 0.094(18) 0.047(9) -0.014(9) 0.012(12) -0.03(2)
Na1 0.178(10) 0.047(4) 0.048(4) -0.002(3) -0.017(5) 0.023(5)

loop_
_atom_type_symbol
_atom_type_description
_atom_type_scat_dispersion_real
_atom_type_scat_dispersion_imag
_atom_type_scat_source
C C 0.0181 0.0091 'International Tables Vol C Tables 4.2.6.8 and 6.1.1.4'
H H 0.0000 0.0000 'International Tables Vol C Tables 4.2.6.8 and 6.1.1.4'
Li Li 0.0008 0.0003 'International Tables Vol C Tables 4.2.6.8 and 6.1.1.4'
N N 0.0311 0.0180 'International Tables Vol C Tables 4.2.6.8 and 6.1.1.4'
O O 0.0492 0.0322 'International Tables Vol C Tables 4.2.6.8 and 6.1.1.4'
Na Na 0.1353 0.1239 'International Tables Vol C Tables 4.2.6.8 and 6.1.1.4'

loop_
_geom_angle_atom_site_label_1
_geom_angle_atom_site_label_2
_geom_angle_atom_site_label_3
_geom_angle
_geom_angle_site_symmetry_1
_geom_angle_site_symmetry_3
C6 N1 C2 122.3(5) . .
C6 N1 H1 118.8 . .
C2 N1 H1 118.8 . .
O10 Li1 O12B 105.1(17) . .
O10 Li1 O10 81.8(3) . 3_667
O12B Li1 O10 79.9(7) . 3_667
O10 Li1 O8 81.9(3) . .
O12B Li1 O8 89.7(10) . .
O10 Li1 O8 157.6(6) 3_667 .
O10 Li1 O12B 153.4(7) . 1_655
O12B Li1 O12B 98.6(16) . 1_655
O10 Li1 O12B 90.9(6) 3_667 1_655
O8 Li1 O12B 110.3(6) . 1_655
O10 Li1 Li1 43.2(2) . 3_667
O12B Li1 Li1 92.5(10) . 3_667
O10 Li1 Li1 38.6(2) 3_667 3_667
O8 Li1 Li1 123.4(4) . 3_667
O12B Li1 Li1 125.1(6) 1_655 3_667
O10 Li1 Li1 118.1(4) . 1_655
O12B Li1 Li1 135.8(17) . 1_655
O10 Li1 Li1 96.8(3) 3_667 1_655
O8 Li1 Li1 104.4(3) . 1_655
O12B Li1 Li1 37.2(5) 1_655 1_655
Li1 Li1 Li1 112.3(4) 3_667 1_655
O10 Li1 Li1 61.9(4) . 1_455
O12B Li1 Li1 44.2(17) . 1_455
O10 Li1 Li1 83.2(3) 3_667 1_455
O8 Li1 Li1 75.6(3) . 1_455
O12B Li1 Li1 142.8(5) 1_655 1_455
Li1 Li1 Li1 67.7(4) 3_667 1_455
Li1 Li1 Li1 180.0 1_655 1_455
O7 C2 N1 122.8(6) . .
O7 C2 N3 122.8(6) . .
N1 C2 N3 114.5(5) . .
C2 N3 C4 127.1(5) . .
C2 N3 H3 116.4 . .
C4 N3 H3 116.4 . .
O8 C4 N3 117.4(5) . .
O8 C4 C5 128.2(6) . .
N3 C4 C5 114.4(5) . .
C6 C5 C4 118.7(6) . .
C6 C5 C9 117.8(5) . .
C4 C5 C9 123.5(5) . .
C5 C6 N1 123.0(6) . .
C5 C6 H6 118.5 . .
N1 C6 H6 118.5 . .
C4 O8 Na1 126.8(4) . .
C4 O8 Li1 126.8(4) . .
O10 C9 O11 124.8(6) . .
O10 C9 C5 118.5(6) . .
O11 C9 C5 116.7(6) . .
O10 C9 Na1 37.9(4) . 3_667
O11 C9 Na1 87.5(4) . 3_667
C5 C9 Na1 154.5(4) . 3_667
C9 O10 Na1 139.7(5) . .
C9 O10 Li1 139.7(5) . .
C9 O10 Na1 122.0(5) . 3_667
Na1 O10 Na1 98.2(3) . 3_667
C9 O10 Li1 122.0(5) . 3_667
Li1 O10 Li1 98.2(3) . 3_667
Na1 O12 Na1 116.7(7) 1_455 .
Na1 O12 H2 110(3) 1_455 .
Na1 O12 H2 107(3) . .
Na1 O12 H5 125(3) 1_455 .
Na1 O12 H5 103(6) . .
H2 O12 H5 93(8) . .
Li1 O12B Li1 98.6(16) . 1_455
Li1 O12B H2 132(4) . .
Li1 O12B H2 62(3) 1_455 .
Li1 O12B H5 125(8) . .
Li1 O12B H5 71(3) 1_455 .
H2 O12B H5 92(8) . .
O12 Na1 O10 155.9(7) 1_655 .
O12 Na1 O10 94.1(5) 1_655 3_667
O10 Na1 O10 81.8(3) . 3_667
O12 Na1 O8 107.0(5) 1_655 .
O10 Na1 O8 81.9(3) . .
O10 Na1 O8 157.6(6) 3_667 .
O12 Na1 O12 116.7(7) 1_655 .
O10 Na1 O12 86.5(6) . .
O10 Na1 O12 83.0(4) 3_667 .
O8 Na1 O12 80.8(4) . .
O12 Na1 C9 75.6(4) 1_655 3_667
O10 Na1 C9 101.8(3) . 3_667
O10 Na1 C9 20.05(19) 3_667 3_667
O8 Na1 C9 164.8(5) . 3_667
O12 Na1 C9 84.7(4) . 3_667
O12 Na1 Na1 128.6(6) 1_655 3_667
O10 Na1 Na1 43.2(2) . 3_667
O10 Na1 Na1 38.6(2) 3_667 3_667
O8 Na1 Na1 123.4(4) . 3_667
O12 Na1 Na1 82.9(5) . 3_667
C9 Na1 Na1 58.6(2) 3_667 3_667
O12 Na1 Na1 38.5(4) 1_655 1_655
O10 Na1 Na1 118.1(4) . 1_655
O10 Na1 Na1 96.8(3) 3_667 1_655
O8 Na1 Na1 104.4(3) . 1_655
O12 Na1 Na1 155.2(4) . 1_655
C9 Na1 Na1 87.0(2) 3_667 1_655
Na1 Na1 Na1 112.3(4) 3_667 1_655
O12 Na1 Na1 141.5(4) 1_655 1_455
O10 Na1 Na1 61.9(4) . 1_455
O10 Na1 Na1 83.2(3) 3_667 1_455
O8 Na1 Na1 75.6(3) . 1_455
O12 Na1 Na1 24.8(4) . 1_455
C9 Na1 Na1 93.0(2) 3_667 1_455
Na1 Na1 Na1 67.7(4) 3_667 1_455
Na1 Na1 Na1 180.0 1_655 1_455
O12 Na1 Na1 78.8(5) 1_655 3_767
O10 Na1 Na1 79.3(3) . 3_767
O10 Na1 Na1 56.0(3) 3_667 3_767
O8 Na1 Na1 134.8(5) . 3_767
O12 Na1 Na1 137.9(5) . 3_767
C9 Na1 Na1 60.3(2) 3_667 3_767
Na1 Na1 Na1 59.8(2) 3_667 3_767
Na1 Na1 Na1 52.5(3) 1_655 3_767
Na1 Na1 Na1 127.5(3) 1_455 3_767

loop_
_geom_bond_atom_site_label_1
_geom_bond_atom_site_label_2
_geom_bond_distance
_geom_bond_site_symmetry_2
N1 C6 1.365(8) .
N1 C2 1.366(8) .
N1 H1 0.8600 .
Li1 O10 2.046(9) .
Li1 O12B 2.16(3) .
Li1 O10 2.246(9) 3_667
Li1 O8 2.248(8) .
Li1 O12B 2.49(6) 1_655
Li1 Li1 3.248(16) 3_667
Li1 Li1 3.5356(3) 1_655
Li1 Li1 3.5356(3) 1_455
C2 O7 1.213(8) .
C2 N3 1.375(8) .
N3 C4 1.391(8) .
N3 H3 0.8600 .
C4 O8 1.236(7) .
C4 C5 1.446(8) .
C5 C6 1.343(9) .
C5 C9 1.506(9) .
C6 H6 0.9300 .
O8 Na1 2.248(8) .
C9 O10 1.253(8) .
C9 O11 1.258(8) .
C9 Na1 3.097(9) 3_667
O10 Na1 2.046(9) .
O10 Na1 2.246(9) 3_667
O10 Li1 2.246(9) 3_667
O12 Na1 1.66(2) 1_455
O12 Na1 2.465(16) .
O12 H2 1.00(2) .
O12 H5 0.99(2) .
O12B Li1 2.49(6) 1_455
O12B H2 0.99(2) .
O12B H5 1.01(2) .
Na1 O12 1.66(2) 1_655
Na1 O10 2.246(9) 3_667
Na1 C9 3.097(9) 3_667
Na1 Na1 3.248(16) 3_667
Na1 Na1 3.5356(3) 1_655
Na1 Na1 3.5356(3) 1_455
Na1 Na1 3.787(17) 3_767
